data_2234901
loop_
_publ_author_name
'Vesek, Hilal'
'Kazak, Canan'
'A\(gar, Erbil'
'G\"um\"u\,s, S\"umeyye'

_publ_section_title
;
 5-Diethylamino-2-{(<i>E</i>)-[(3-iodophenyl)imino]methyl}phenol
;
_journal_coeditor_code BH2429
_journal_issue 6
_journal_name_full 'Acta Crystallographica Section E'
_journal_page_first o1963
_journal_paper_doi 10.1107/S1600536812022556
_journal_volume 68
_journal_year 2012
_chemical_formula_iupac 'C17 H19 I N2 O'
_chemical_formula_moiety 'C17 H19 I N2 O'
_chemical_formula_sum 'C17 H19 I N2 O'
_chemical_formula_weight 394.24
_chemical_melting_point 394
_chemical_name_systematic
;
5-Diethylamino-2-{(<i>E</i>)-[(3-iodophenyl)imino]methyl}phenol
;
_space_group_IT_number 19
_symmetry_cell_setting orthorhombic
_symmetry_space_group_name_Hall 'P 2ac 2ab'
_symmetry_space_group_name_H-M 'P 21 21 21'
_atom_sites_solution_hydrogens geom
_atom_sites_solution_primary direct
_atom_sites_solution_secondary difmap
_audit_creation_method SHELXL97
_cell_angle_alpha 90.00
_cell_angle_beta 90.00
_cell_angle_gamma 90.00
_cell_formula_units_Z 4
_cell_length_a 6.6999(6)
_cell_length_b 15.248(2)
_cell_length_c 16.1195(15)
_cell_measurement_reflns_used 8061
_cell_measurement_temperature 296
_cell_measurement_theta_max 28.11
_cell_measurement_theta_min 1.84
_cell_volume 1646.8(3)
_computing_cell_refinement 'X-AREA (Stoe & Cie, 2002)'
_computing_data_collection 'X-AREA (Stoe & Cie, 2002)'
_computing_data_reduction 'X-RED32 (Stoe & Cie, 2002)'
_computing_molecular_graphics 'ORTEP-3 for Windows (Farrugia, 1997)'
_computing_publication_material 'WinGX (Spek, 2009)'
_computing_structure_refinement 'SHELXL97 (Sheldrick, 2008)'
_computing_structure_solution 'SHELXS97 (Sheldrick, 2008)'
_diffrn_ambient_temperature 296
_diffrn_detector_area_resol_mean 6.67
_diffrn_measured_fraction_theta_full 0.996
_diffrn_measured_fraction_theta_max 0.996
_diffrn_measurement_device_type 'Stoe IPDS II'
_diffrn_measurement_method 'rotation method'
_diffrn_radiation_monochromator graphite
_diffrn_radiation_source 'fine-focus sealed tube'
_diffrn_radiation_type MoK\a
_diffrn_radiation_wavelength 0.71073
_diffrn_reflns_av_R_equivalents 0.0487
_diffrn_reflns_av_sigmaI/netI 0.0952
_diffrn_reflns_limit_h_max 8
_diffrn_reflns_limit_h_min -6
_diffrn_reflns_limit_k_max 19
_diffrn_reflns_limit_k_min -15
_diffrn_reflns_limit_l_max 20
_diffrn_reflns_limit_l_min -20
_diffrn_reflns_number 6072
_diffrn_reflns_theta_full 26.00
_diffrn_reflns_theta_max 26.0
_diffrn_reflns_theta_min 1.84
_exptl_absorpt_coefficient_mu 1.945
_exptl_absorpt_correction_T_max 0.6033
_exptl_absorpt_correction_T_min 0.4514
_exptl_absorpt_correction_type integration
_exptl_absorpt_process_details '(X-RED32; Stoe & Cie, 2002)'
_exptl_crystal_colour yellow
_exptl_crystal_density_diffrn 1.590
_exptl_crystal_density_method 'not measured'
_exptl_crystal_description prism
_exptl_crystal_F_000 784
_exptl_crystal_size_max 0.49
_exptl_crystal_size_mid 0.34
_exptl_crystal_size_min 0.21
_refine_diff_density_max 0.571
_refine_diff_density_min -0.631
_refine_ls_abs_structure_details 'Flack (1983), 1355 Friedel pairs'
_refine_ls_abs_structure_Flack -0.02(3)
_refine_ls_extinction_method none
_refine_ls_goodness_of_fit_ref 0.862
_refine_ls_hydrogen_treatment constr
_refine_ls_matrix_type full
_refine_ls_number_constraints 0
_refine_ls_number_parameters 190
_refine_ls_number_reflns 3225
_refine_ls_number_restraints 0
_refine_ls_restrained_S_all 0.862
_refine_ls_R_factor_all 0.0556
_refine_ls_R_factor_gt 0.0370
_refine_ls_shift/su_max 0.002
_refine_ls_shift/su_mean 0.000
_refine_ls_structure_factor_coef Fsqd
_refine_ls_weighting_details 'calc w=1/[\s^2^(Fo^2^)+(0.0337P)^2^] where P=(Fo^2^+2Fc^2^)/3'
_refine_ls_weighting_scheme calc
_refine_ls_wR_factor_gt 0.0695
_refine_ls_wR_factor_ref 0.0735
_reflns_number_gt 2417
_reflns_number_total 3225
_reflns_threshold_expression I>2\s(I)
_cod_data_source_file bh2429.cif
_cod_data_source_block I
_cod_original_cell_volume 1646.7(3)
_cod_database_code 2234901
_cod_database_fobs_code 2234901

loop_
_symmetry_equiv_pos_as_xyz
'x, y, z'
'-x+1/2, -y, z+1/2'
'x+1/2, -y+1/2, -z'
'-x, y+1/2, -z+1/2'

loop_
_atom_site_type_symbol
_atom_site_label
_atom_site_fract_x
_atom_site_fract_y
_atom_site_fract_z
_atom_site_U_iso_or_equiv
_atom_site_adp_type
_atom_site_calc_flag
_atom_site_refinement_flags
_atom_site_occupancy
_atom_site_symmetry_multiplicity
C C1 0.5355(9) 0.7994(3) 0.3130(3) 0.0424(14) Uani d . 1 1
C C2 0.6547(9) 0.8639(3) 0.2779(3) 0.0438(13) Uani d . 1 1
H H2 0.7869 0.8699 0.2946 0.053 Uiso calc R 1 1
C C3 0.5784(8) 0.9186(3) 0.2188(3) 0.0411(13) Uani d . 1 1
C C4 0.3846(10) 0.9108(4) 0.1905(4) 0.0539(16) Uani d . 1 1
H H4 0.3353 0.9477 0.1494 0.065 Uiso calc R 1 1
C C5 0.2675(12) 0.8468(4) 0.2254(4) 0.0648(16) Uani d . 1 1
H H5 0.1361 0.8409 0.2077 0.078 Uiso calc R 1 1
C C6 0.3395(9) 0.7908(4) 0.2860(4) 0.0513(15) Uani d . 1 1
H H6 0.2573 0.7478 0.3085 0.062 Uiso calc R 1 1
C C7 0.5263(10) 0.7053(4) 0.4284(3) 0.0463(16) Uani d . 1 1
H H7 0.3934 0.7205 0.4366 0.056 Uiso calc R 1 1
C C8 0.6183(8) 0.6397(4) 0.4808(4) 0.0398(14) Uani d . 1 1
C C9 0.5079(9) 0.5976(4) 0.5432(4) 0.0470(14) Uani d . 1 1
H H9 0.3765 0.6148 0.5522 0.056 Uiso calc R 1 1
C C10 0.5856(9) 0.5330(4) 0.5909(3) 0.0474(15) Uani d . 1 1
H H10 0.5071 0.5067 0.6314 0.057 Uiso calc R 1 1
C C11 0.7872(8) 0.5048(3) 0.5794(3) 0.0396(12) Uani d . 1 1
C C12 0.8970(8) 0.5476(4) 0.5182(3) 0.0429(13) Uani d . 1 1
H H12 1.0285 0.5305 0.5091 0.052 Uiso calc R 1 1
C C13 0.8187(8) 0.6140(4) 0.4706(3) 0.0382(14) Uani d . 1 1
C C14 1.0628(11) 0.4029(4) 0.6072(4) 0.0602(17) Uani d . 1 1
H H14A 1.1138 0.3722 0.6555 0.072 Uiso calc R 1 1
H H14B 1.1530 0.4512 0.5956 0.072 Uiso calc R 1 1
C C15 1.0651(14) 0.3412(6) 0.5345(5) 0.098(3) Uani d . 1 1
H H15A 1.1984 0.3200 0.5259 0.147 Uiso calc R 1 1
H H15B 1.0204 0.3715 0.4858 0.147 Uiso calc R 1 1
H H15C 0.9779 0.2926 0.5455 0.147 Uiso calc R 1 1
C C16 0.7536(12) 0.3977(4) 0.6930(3) 0.0594(15) Uani d . 1 1
H H16A 0.6713 0.4420 0.7194 0.071 Uiso calc R 1 1
H H16B 0.8452 0.3752 0.7345 0.071 Uiso calc R 1 1
C C17 0.6208(11) 0.3235(5) 0.6640(6) 0.085(2) Uani d . 1 1
H H17A 0.5497 0.2997 0.7105 0.127 Uiso calc R 1 1
H H17B 0.7012 0.2785 0.6392 0.127 Uiso calc R 1 1
H H17C 0.5273 0.3454 0.6239 0.127 Uiso calc R 1 1
I I1 0.76828(6) 1.01529(2) 0.16772(2) 0.05438(13) Uani d . 1 1
N N1 0.6279(7) 0.7428(3) 0.3703(3) 0.0431(11) Uani d . 1 1
N N2 0.8680(7) 0.4386(3) 0.6273(3) 0.0478(12) Uani d . 1 1
O O1 0.9360(6) 0.6522(3) 0.4129(2) 0.0532(11) Uani d . 1 1
H H1 0.8727 0.6905 0.3888 0.080 Uiso calc R 1 1

loop_
_atom_site_aniso_label
_atom_site_aniso_U_11
_atom_site_aniso_U_22
_atom_site_aniso_U_33
_atom_site_aniso_U_12
_atom_site_aniso_U_13
_atom_site_aniso_U_23
C1 0.056(3) 0.032(3) 0.039(3) 0.004(3) 0.001(2) -0.006(2)
C2 0.048(3) 0.044(3) 0.039(3) 0.000(3) 0.000(2) 0.002(2)
C3 0.042(3) 0.037(3) 0.044(3) 0.002(2) 0.011(2) 0.004(2)
C4 0.061(4) 0.049(4) 0.051(4) 0.000(3) -0.017(3) 0.008(3)
C5 0.049(4) 0.062(3) 0.084(4) -0.002(4) -0.015(4) 0.008(3)
C6 0.051(4) 0.041(3) 0.061(4) -0.006(3) -0.008(3) 0.005(3)
C7 0.055(4) 0.043(4) 0.040(3) 0.008(3) 0.006(3) -0.008(3)
C8 0.047(3) 0.032(3) 0.040(3) -0.003(3) 0.007(3) -0.001(3)
C9 0.043(3) 0.047(4) 0.051(4) -0.003(3) 0.011(3) 0.003(3)
C10 0.046(3) 0.051(4) 0.045(3) 0.000(3) 0.009(2) 0.004(3)
C11 0.041(3) 0.036(3) 0.041(2) 0.000(3) -0.002(2) -0.0006(17)
C12 0.040(3) 0.042(3) 0.046(3) 0.001(2) 0.008(3) -0.002(3)
C13 0.046(4) 0.032(3) 0.037(3) -0.006(2) 0.007(2) -0.002(2)
C14 0.063(4) 0.056(4) 0.061(4) 0.010(3) -0.007(3) 0.013(3)
C15 0.108(7) 0.089(6) 0.098(7) 0.025(5) 0.021(5) -0.012(5)
C16 0.064(4) 0.061(3) 0.054(3) -0.001(5) 0.002(4) 0.018(2)
C17 0.072(5) 0.069(5) 0.114(6) -0.019(4) 0.003(5) 0.024(5)
I1 0.0585(2) 0.05387(18) 0.05074(17) -0.0006(2) 0.0024(2) 0.01511(17)
N1 0.054(3) 0.036(2) 0.039(2) -0.001(2) 0.004(2) 0.003(2)
N2 0.050(3) 0.052(3) 0.041(2) 0.003(2) 0.005(2) 0.011(2)
O1 0.051(3) 0.060(3) 0.048(3) 0.008(2) 0.015(2) 0.013(2)

loop_
_atom_type_symbol
_atom_type_description
_atom_type_scat_dispersion_real
_atom_type_scat_dispersion_imag
_atom_type_scat_source
C C 0.0033 0.0016 'International Tables Vol C Tables 4.2.6.8 and 6.1.1.4'
H H 0.0000 0.0000 'International Tables Vol C Tables 4.2.6.8 and 6.1.1.4'
I I -0.4742 1.8119 'International Tables Vol C Tables 4.2.6.8 and 6.1.1.4'
N N 0.0061 0.0033 'International Tables Vol C Tables 4.2.6.8 and 6.1.1.4'
O O 0.0106 0.0060 'International Tables Vol C Tables 4.2.6.8 and 6.1.1.4'

loop_
_geom_angle_atom_site_label_1
_geom_angle_atom_site_label_2
_geom_angle_atom_site_label_3
_geom_angle
C2 C1 C6 118.8(5)
C2 C1 N1 116.7(5)
C6 C1 N1 124.3(5)
C3 C2 C1 120.1(5)
C3 C2 H2 119.9
C1 C2 H2 119.9
C2 C3 C4 122.0(5)
C2 C3 I1 118.2(4)
C4 C3 I1 119.8(4)
C5 C4 C3 117.6(5)
C5 C4 H4 121.2
C3 C4 H4 121.2
C4 C5 C6 121.9(6)
C4 C5 H5 119.0
C6 C5 H5 119.0
C5 C6 C1 119.5(6)
C5 C6 H6 120.3
C1 C6 H6 120.3
N1 C7 C8 120.3(6)
N1 C7 H7 119.8
C8 C7 H7 119.8
C9 C8 C13 117.3(6)
C9 C8 C7 120.6(5)
C13 C8 C7 122.0(6)
C10 C9 C8 122.5(6)
C10 C9 H9 118.8
C8 C9 H9 118.8
C9 C10 C11 120.6(5)
C9 C10 H10 119.7
C11 C10 H10 119.7
N2 C11 C12 122.1(5)
N2 C11 C10 121.2(4)
C12 C11 C10 116.7(5)
C13 C12 C11 122.6(5)
C13 C12 H12 118.7
C11 C12 H12 118.7
O1 C13 C12 118.7(5)
O1 C13 C8 121.0(6)
C12 C13 C8 120.2(5)
N2 C14 C15 114.7(6)
N2 C14 H14A 108.6
C15 C14 H14A 108.6
N2 C14 H14B 108.6
C15 C14 H14B 108.6
H14A C14 H14B 107.6
C14 C15 H15A 109.5
C14 C15 H15B 109.5
H15A C15 H15B 109.5
C14 C15 H15C 109.5
H15A C15 H15C 109.5
H15B C15 H15C 109.5
N2 C16 C17 114.0(5)
N2 C16 H16A 108.8
C17 C16 H16A 108.8
N2 C16 H16B 108.8
C17 C16 H16B 108.8
H16A C16 H16B 107.6
C16 C17 H17A 109.5
C16 C17 H17B 109.5
H17A C17 H17B 109.5
C16 C17 H17C 109.5
H17A C17 H17C 109.5
H17B C17 H17C 109.5
C7 N1 C1 121.0(5)
C11 N2 C16 121.0(5)
C11 N2 C14 120.2(5)
C16 N2 C14 118.6(5)
C13 O1 H1 109.5

loop_
_geom_bond_atom_site_label_1
_geom_bond_atom_site_label_2
_geom_bond_distance
C1 C2 1.388(7)
C1 C6 1.390(8)
C1 N1 1.407(7)
C2 C3 1.365(7)
C2 H2 0.9300
C3 C4 1.381(8)
C3 I1 2.114(5)
C4 C5 1.373(8)
C4 H4 0.9300
C5 C6 1.384(8)
C5 H5 0.9300
C6 H6 0.9300
C7 N1 1.292(7)
C7 C8 1.446(8)
C7 H7 0.9300
C8 C9 1.404(8)
C8 C13 1.409(8)
C9 C10 1.354(8)
C9 H9 0.9300
C10 C11 1.430(9)
C10 H10 0.9300
C11 N2 1.381(7)
C11 C12 1.393(7)
C12 C13 1.374(7)
C12 H12 0.9300
C13 O1 1.349(6)
C14 N2 1.450(8)
C14 C15 1.503(10)
C14 H14A 0.9700
C14 H14B 0.9700
C15 H15A 0.9600
C15 H15B 0.9600
C15 H15C 0.9600
C16 N2 1.449(7)
C16 C17 1.512(9)
C16 H16A 0.9700
C16 H16B 0.9700
C17 H17A 0.9600
C17 H17B 0.9600
C17 H17C 0.9600
O1 H1 0.8200

loop_
_geom_hbond_atom_site_label_D
_geom_hbond_atom_site_label_H
_geom_hbond_atom_site_label_A
_geom_hbond_distance_DH
_geom_hbond_distance_HA
_geom_hbond_distance_DA
_geom_hbond_angle_DHA
_geom_hbond_publ_flag
O1 H1 N1 0.82 1.85 2.577(6) 147.4 yes

loop_
_geom_torsion_atom_site_label_1
_geom_torsion_atom_site_label_2
_geom_torsion_atom_site_label_3
_geom_torsion_atom_site_label_4
_geom_torsion
C6 C1 C2 C3 1.1(8)
N1 C1 C2 C3 176.8(5)
C1 C2 C3 C4 -1.7(8)
C1 C2 C3 I1 -179.9(4)
C2 C3 C4 C5 1.5(9)
I1 C3 C4 C5 179.7(4)
C3 C4 C5 C6 -0.8(9)
C4 C5 C6 C1 0.3(9)
C2 C1 C6 C5 -0.4(8)
N1 C1 C6 C5 -175.8(5)
N1 C7 C8 C9 -179.0(6)
N1 C7 C8 C13 -0.4(9)
C13 C8 C9 C10 -1.9(9)
C7 C8 C9 C10 176.7(6)
C8 C9 C10 C11 0.3(9)
C9 C10 C11 N2 -179.6(5)
C9 C10 C11 C12 0.6(7)
N2 C11 C12 C13 -179.5(5)
C10 C11 C12 C13 0.2(8)
C11 C12 C13 O1 179.6(5)
C11 C12 C13 C8 -1.9(9)
C9 C8 C13 O1 -178.9(5)
C7 C8 C13 O1 2.5(8)
C9 C8 C13 C12 2.7(8)
C7 C8 C13 C12 -175.9(5)
C8 C7 N1 C1 172.9(5)
C2 C1 N1 C7 152.9(5)
C6 C1 N1 C7 -31.6(8)
C12 C11 N2 C16 177.3(5)
C10 C11 N2 C16 -2.5(8)
C12 C11 N2 C14 -8.6(8)
C10 C11 N2 C14 171.6(5)
C17 C16 N2 C11 85.1(7)
C17 C16 N2 C14 -89.0(7)
C15 C14 N2 C11 -76.5(8)
C15 C14 N2 C16 97.7(7)

loop_
_cod_related_entry_id
_cod_related_entry_database
_cod_related_entry_code
1 ChemSpider 30657729
